data_4077194
loop_
_publ_author_name
'Le Magu\`eres, P.'
'Lindeman, S. V.'
'Kochi, J. K.'

_publ_section_title
;
 Electron Redistribution of Aromatic Ligands in (Arene)Cr(CO)3Complexes.
 Structural (Bond-Length) Changes as Quantitative Measures
;
_journal_issue 1
_journal_name_full Organometallics
_journal_page_first 115
_journal_paper_doi 10.1021/om000658l
_journal_volume 20
_journal_year 2001
_chemical_compound_source 'chemical synthesis'
_chemical_formula_sum 'C21 H22 Cr O5'
_chemical_formula_weight 406.39
_chemical_name_systematic
; 
 \h^6^-(anti)-9,10-Dimethoxy-1,2,3,4,5,6,7,8-Octahydro-1,4:5,8-dimethano-
 anthracenechromium(0)tricarbonyl
;
_space_group_IT_number 14
_symmetry_cell_setting monoclinic
_symmetry_space_group_name_Hall '-P 2yn'
_symmetry_space_group_name_H-M 'P 1 21/n 1'
_atom_sites_solution_hydrogens geom
_atom_sites_solution_primary direct
_atom_sites_solution_secondary difmap
_audit_creation_method SHELXL
_cell_angle_alpha 90.00
_cell_angle_beta 91.072(1)
_cell_angle_gamma 90.00
_cell_formula_units_Z 4
_cell_length_a 10.9954(5)
_cell_length_b 11.4633(5)
_cell_length_c 14.4954(6)
_cell_measurement_reflns_used 433
_cell_measurement_temperature 123(2)
_cell_measurement_theta_max 28
_cell_measurement_theta_min 4
_cell_volume 1826.73(14)
_computing_cell_refinement 'SAINT V4.050 (Siemens, 1989-95)'
_computing_data_collection 'SMART V4.050 (Siemens, 1989-95)'
_computing_data_reduction 'SAINT & SADABS (Sheldrick, 1996)'
_computing_molecular_graphics 'XP V5.06 (Siemens, 1996)'
_computing_publication_material 'SHELXL-93 & XCIF V5.05 (Siemens, 1996)'
_computing_structure_refinement 'SHELXL-93 (Sheldrick, 1993)'
_computing_structure_solution 'SHELXS-86 (Sheldrick, 1990)'
_diffrn_ambient_temperature 123(2)
_diffrn_measurement_device 'Siemens SMART'
_diffrn_measurement_method
;
 \w-scan, frame range 0.3 deg, hemisphere
;
_diffrn_radiation_monochromator graphite
_diffrn_radiation_source 'normal-focus sealed tube'
_diffrn_radiation_type MoK\a
_diffrn_radiation_wavelength 0.71073
_diffrn_reflns_av_R_equivalents 0.0858
_diffrn_reflns_av_sigmaI/netI 0.1106
_diffrn_reflns_limit_h_max 18
_diffrn_reflns_limit_h_min -18
_diffrn_reflns_limit_k_max 18
_diffrn_reflns_limit_k_min 0
_diffrn_reflns_limit_l_max 24
_diffrn_reflns_limit_l_min 0
_diffrn_reflns_number 23054
_diffrn_reflns_theta_max 36.31
_diffrn_reflns_theta_min 2.27
_diffrn_standards_decay_% .9
_diffrn_standards_number 242
_exptl_absorpt_coefficient_mu 0.656
_exptl_absorpt_correction_T_max 0.696
_exptl_absorpt_correction_T_min 0.560
_exptl_absorpt_correction_type 'Semi-empirical (SADABS procedure)'
_exptl_crystal_colour yellow
_exptl_crystal_density_diffrn 1.478
_exptl_crystal_density_method none
_exptl_crystal_description prism
_exptl_crystal_F_000 848
_exptl_crystal_size_max 0.2
_exptl_crystal_size_mid 0.16
_exptl_crystal_size_min 0.1
_refine_diff_density_max 0.538
_refine_diff_density_min -0.819
_refine_diff_density_rms 0.109
_refine_ls_extinction_method none
_refine_ls_goodness_of_fit_all 1.041
_refine_ls_goodness_of_fit_obs 1.077
_refine_ls_hydrogen_treatment refall
_refine_ls_matrix_type full
_refine_ls_number_parameters 332
_refine_ls_number_reflns 8265
_refine_ls_number_restraints 0
_refine_ls_restrained_S_all 1.059
_refine_ls_restrained_S_obs 1.077
_refine_ls_R_factor_all 0.1437
_refine_ls_R_factor_obs 0.0598
_refine_ls_shift/esd_max -0.016
_refine_ls_shift/esd_mean 0.001
_refine_ls_structure_factor_coef Fsqd
_refine_ls_weighting_details 'w=1/[\s^2^(Fo^2^)+(0.0336P)^2^+1.1379P] where P=(Fo^2^+2Fc^2^)/3'
_refine_ls_weighting_scheme calc
_refine_ls_wR_factor_all 0.1304
_refine_ls_wR_factor_obs 0.0976
_reflns_number_observed 4588
_reflns_number_total 8277
_reflns_observed_criterion >2sigma(I)
_cod_data_source_file om000658l.cif
_cod_data_source_block CRET-Cr(CO)3
_cod_depositor_comments
;
The following automatic conversions were performed:

'_refine_ls_weighting_scheme' value 'calc
w=1/[\s^2^(Fo^2^)+(0.0336P)^2^+1.1379P] where P=(Fo^2^+2Fc^2^)/3' was
changed to 'calc'. New tag '_refine_ls_weighting_details' was
created. The value of the new tag was set to
'w=1/[\s^2^(Fo^2^)+(0.0336P)^2^+1.1379P] where P=(Fo^2^+2Fc^2^)/3'.

Automatic conversion script
Id: cif_fix_values 3143 2015-03-26 13:38:13Z robertas 
;
_cod_original_sg_symbol_H-M P2(1)/n
_cod_database_code 4077194

loop_
_symmetry_equiv_pos_as_xyz
'x, y, z'
'-x+1/2, y+1/2, -z+1/2'
'-x, -y, -z'
'x-1/2, -y-1/2, z-1/2'

loop_
_atom_site_aniso_label
_atom_site_aniso_U_11
_atom_site_aniso_U_22
_atom_site_aniso_U_33
_atom_site_aniso_U_23
_atom_site_aniso_U_13
_atom_site_aniso_U_12
Cr1 0.00943(13) 0.01414(14) 0.01137(13) 0.00019(14) 0.00078(9) -0.00116(14)
O1 0.0439(12) 0.0343(11) 0.0358(11) 0.0187(9) -0.0009(9) -0.0143(9)
C1 0.0185(11) 0.0256(12) 0.0184(11) 0.0012(9) -0.0011(9) -0.0062(9)
O2 0.0400(11) 0.0391(11) 0.0237(9) -0.0096(8) 0.0037(8) 0.0118(9)
C2 0.0196(11) 0.0250(12) 0.0167(10) 0.0002(9) 0.0001(8) 0.0023(9)
O3 0.0170(8) 0.0368(11) 0.0221(8) 0.0029(7) -0.0057(6) -0.0023(7)
C3 0.0166(10) 0.0203(11) 0.0149(9) 0.0022(8) 0.0010(7) -0.0021(9)
O4 0.0143(7) 0.0143(7) 0.0277(9) -0.0032(6) -0.0037(6) 0.0024(6)
O5 0.0127(7) 0.0120(7) 0.0267(8) 0.0002(6) 0.0001(6) -0.0010(6)
C4 0.0089(9) 0.0180(10) 0.0137(9) -0.0002(7) 0.0002(7) 0.0006(7)
C5 0.0093(9) 0.0178(10) 0.0114(9) 0.0015(7) 0.0005(7) -0.0018(7)
C6 0.0121(9) 0.0162(10) 0.0123(9) 0.0013(7) -0.0004(7) -0.0001(7)
C7 0.0117(10) 0.0157(10) 0.0143(10) 0.0007(7) 0.0012(8) 0.0008(8)
C8 0.0095(9) 0.0146(10) 0.0113(9) 0.0011(7) -0.0005(7) -0.0006(7)
C9 0.0111(9) 0.0155(10) 0.0128(9) -0.0019(7) -0.0005(7) 0.0011(7)
C10 0.0106(9) 0.0178(10) 0.0204(11) -0.0014(8) 0.0050(8) 0.0016(8)
C11 0.0094(10) 0.0205(11) 0.0253(12) 0.0036(9) -0.0011(8) 0.0004(8)
C12 0.0107(10) 0.0186(10) 0.0192(11) 0.0007(8) 0.0005(8) 0.0000(8)
C13 0.0103(9) 0.0172(10) 0.0175(10) 0.0010(8) 0.0009(7) -0.0028(8)
C14 0.0128(10) 0.0231(11) 0.0172(10) -0.0002(8) 0.0047(8) -0.0020(8)
C15 0.0095(9) 0.0239(11) 0.0186(11) -0.0033(8) 0.0039(8) 0.0028(8)
C16 0.0103(9) 0.0246(13) 0.0230(10) -0.0005(9) 0.0007(8) -0.0001(8)
C17 0.0098(10) 0.0245(12) 0.0254(12) 0.0023(9) -0.0005(8) -0.0042(8)
C18 0.0125(10) 0.0201(11) 0.0167(10) 0.0033(8) 0.0024(8) -0.0027(8)
C19 0.0137(11) 0.0308(13) 0.0165(11) -0.0013(9) 0.0038(8) -0.0019(9)
C20 0.0203(12) 0.0197(12) 0.0329(14) -0.0015(10) -0.0030(10) 0.0070(9)
C21 0.0210(12) 0.0177(11) 0.0288(13) -0.0041(10) -0.0011(10) -0.0035(9)

loop_
_atom_site_label
_atom_site_type_symbol
_atom_site_fract_x
_atom_site_fract_y
_atom_site_fract_z
_atom_site_U_iso_or_equiv
_atom_site_thermal_displace_type
_atom_site_occupancy
_atom_site_calc_flag
Cr1 Cr 0.23391(3) 0.74769(3) 0.02099(2) 0.01164(7) Uani 1 d
O1 O 0.2705(2) 0.9522(2) -0.10324(14) 0.0380(5) Uani 1 d
C1 C 0.2576(2) 0.8731(2) -0.0542(2) 0.0208(5) Uani 1 d
O2 O 0.3276(2) 0.5942(2) -0.12937(12) 0.0342(5) Uani 1 d
C2 C 0.2916(2) 0.6534(2) -0.0706(2) 0.0204(5) Uani 1 d
O3 O -0.00439(15) 0.7322(2) -0.08133(11) 0.0254(4) Uani 1 d
C3 C 0.0858(2) 0.7370(2) -0.03801(14) 0.0172(4) Uani 1 d
O4 O 0.25455(14) 0.97944(13) 0.16087(11) 0.0188(3) Uani 1 d
O5 O 0.32469(13) 0.49807(13) 0.12016(11) 0.0171(3) Uani 1 d
C4 C 0.1660(2) 0.7822(2) 0.16654(14) 0.0135(4) Uani 1 d
C5 C 0.1824(2) 0.6584(2) 0.15669(14) 0.0128(4) Uani 1 d
C6 C 0.2943(2) 0.6125(2) 0.12909(14) 0.0135(4) Uani 1 d
C7 C 0.3892(2) 0.6933(2) 0.11153(15) 0.0139(4) Uani 1 d
C8 C 0.3734(2) 0.8142(2) 0.12220(14) 0.0118(4) Uani 1 d
C9 C 0.2599(2) 0.8617(2) 0.14874(14) 0.0132(4) Uani 1 d
C10 C 0.5231(2) 0.6736(2) 0.0922(2) 0.0162(4) Uani 1 d
C11 C 0.5888(2) 0.6988(2) 0.1862(2) 0.0184(5) Uani 1 d
C12 C 0.5710(2) 0.8321(2) 0.1995(2) 0.0161(4) Uani 1 d
C13 C 0.4973(2) 0.8697(2) 0.11096(15) 0.0150(4) Uani 1 d
C14 C 0.5533(2) 0.7868(2) 0.0393(2) 0.0176(4) Uani 1 d
C15 C 0.0449(2) 0.7987(2) 0.2149(2) 0.0173(4) Uani 1 d
C16 C -0.0614(2) 0.7650(2) 0.1490(2) 0.0193(4) Uani 1 d
C17 C -0.0451(2) 0.6311(2) 0.1372(2) 0.0199(5) Uani 1 d
C18 C 0.0691(2) 0.6036(2) 0.19810(15) 0.0164(4) Uani 1 d
C19 C 0.0500(2) 0.6901(2) 0.2778(2) 0.0203(5) Uani 1 d
C20 C 0.1488(2) 1.0403(2) 0.1266(2) 0.0243(5) Uani 1 d
C21 C 0.2303(2) 0.4175(2) 0.0950(2) 0.0225(5) Uani 1 d
H10A H 0.5451(22) 0.6008(22) 0.0642(17) 0.016(6) Uiso 1 d
H11A H 0.5561(26) 0.6515(24) 0.2352(19) 0.027(8) Uiso 1 d
H11B H 0.6733(23) 0.6788(22) 0.1826(16) 0.013(6) Uiso 1 d
H12A H 0.6489(24) 0.8717(23) 0.1999(18) 0.021(7) Uiso 1 d
H12B H 0.5272(22) 0.8492(21) 0.2539(17) 0.014(6) Uiso 1 d
H13A H 0.4986(22) 0.9495(23) 0.1004(16) 0.015(6) Uiso 1 d
H14A H 0.6436(23) 0.7991(21) 0.0343(16) 0.013(6) Uiso 1 d
H14B H 0.5156(22) 0.7923(20) -0.0150(17) 0.009(6) Uiso 1 d
H15A H 0.0355(21) 0.8713(21) 0.2465(16) 0.011(6) Uiso 1 d
H16A H -0.0627(24) 0.8093(24) 0.0884(19) 0.023(7) Uiso 1 d
H16B H -0.1381(25) 0.7838(23) 0.1825(19) 0.024(7) Uiso 1 d
H17A H -0.1152(23) 0.5930(22) 0.1621(17) 0.016(6) Uiso 1 d
H17B H -0.0327(22) 0.6037(22) 0.0743(18) 0.017(7) Uiso 1 d
H18A H 0.0775(21) 0.5260(21) 0.2138(16) 0.009(6) Uiso 1 d
H19A H 0.1175(26) 0.6940(24) 0.3212(19) 0.025(7) Uiso 1 d
H19B H -0.0266(21) 0.6809(20) 0.3096(15) 0.006(5) Uiso 1 d
H20A H 0.1638(37) 1.1200(39) 0.1305(27) 0.079(14) Uiso 1 d
H20B H 0.0762(39) 1.0295(36) 0.1613(28) 0.080(14) Uiso 1 d
H20C H 0.1283(36) 1.0146(36) 0.0726(29) 0.075(13) Uiso 1 d
H21A H 0.2690(26) 0.3562(25) 0.0606(20) 0.029(8) Uiso 1 d
H21B H 0.1651(25) 0.4547(24) 0.0616(18) 0.025(7) Uiso 1 d
H21C H 0.1915(27) 0.3862(26) 0.1512(21) 0.034(8) Uiso 1 d

loop_
_atom_type_symbol
_atom_type_description
_atom_type_scat_dispersion_real
_atom_type_scat_dispersion_imag
_atom_type_scat_source
C C 0.0033 0.0016 'International Tables Vol C Tables 4.2.6.8 and 6.1.1.4'
H H 0.0000 0.0000 'International Tables Vol C Tables 4.2.6.8 and 6.1.1.4'
O O 0.0106 0.0060 'International Tables Vol C Tables 4.2.6.8 and 6.1.1.4'
Cr Cr 0.3209 0.6236 'International Tables Vol C Tables 4.2.6.8 and 6.1.1.4'

loop_
_geom_angle_atom_site_label_1
_geom_angle_atom_site_label_2
_geom_angle_atom_site_label_3
_geom_angle
C1 Cr1 C3 84.78(10)
C1 Cr1 C2 88.67(11)
C3 Cr1 C2 86.52(10)
C1 Cr1 C7 117.21(9)
C3 Cr1 C7 157.56(9)
C2 Cr1 C7 89.41(9)
C1 Cr1 C8 91.11(9)
C3 Cr1 C8 157.37(9)
C2 Cr1 C8 115.68(9)
C7 Cr1 C8 36.77(7)
C1 Cr1 C9 90.95(9)
C3 Cr1 C9 120.99(9)
C2 Cr1 C9 152.34(9)
C7 Cr1 C9 66.31(8)
C8 Cr1 C9 36.67(7)
C1 Cr1 C4 117.88(9)
C3 Cr1 C4 98.02(8)
C2 Cr1 C4 153.29(10)
C7 Cr1 C4 76.36(7)
C8 Cr1 C4 64.38(7)
C9 Cr1 C4 35.84(7)
C1 Cr1 C6 153.83(9)
C3 Cr1 C6 121.21(9)
C2 Cr1 C6 89.81(9)
C7 Cr1 C6 36.64(8)
C8 Cr1 C6 66.18(7)
C9 Cr1 C6 78.58(8)
C4 Cr1 C6 65.26(7)
C1 Cr1 C5 154.44(10)
C3 Cr1 C5 97.97(8)
C2 Cr1 C5 116.82(9)
C7 Cr1 C5 64.44(8)
C8 Cr1 C5 76.57(7)
C9 Cr1 C5 65.75(8)
C4 Cr1 C5 36.56(8)
C6 Cr1 C5 35.60(7)
O1 C1 Cr1 178.6(2)
O2 C2 Cr1 179.3(2)
O3 C3 Cr1 175.2(2)
C9 O4 C20 118.2(2)
C6 O5 C21 117.9(2)
C9 C4 C5 121.9(2)
C9 C4 C15 130.8(2)
C5 C4 C15 106.3(2)
C9 C4 Cr1 71.85(12)
C5 C4 Cr1 72.18(12)
C15 C4 Cr1 138.38(15)
C6 C5 C4 120.7(2)
C6 C5 C18 133.1(2)
C4 C5 C18 105.2(2)
C6 C5 Cr1 72.02(12)
C4 C5 Cr1 71.26(12)
C18 C5 Cr1 137.35(14)
O5 C6 C5 127.4(2)
O5 C6 C7 115.4(2)
C5 C6 C7 117.2(2)
O5 C6 Cr1 130.92(15)
C5 C6 Cr1 72.38(12)
C7 C6 Cr1 68.99(12)
C8 C7 C6 122.0(2)
C8 C7 C10 106.7(2)
C6 C7 C10 130.8(2)
C8 C7 Cr1 72.15(13)
C6 C7 Cr1 74.37(12)
C10 C7 Cr1 131.9(2)
C7 C8 C9 121.1(2)
C7 C8 C13 106.8(2)
C9 C8 C13 131.7(2)
C7 C8 Cr1 71.08(13)
C9 C8 Cr1 73.31(12)
C13 C8 Cr1 132.81(15)
O4 C9 C4 125.8(2)
O4 C9 C8 117.0(2)
C4 C9 C8 117.0(2)
O4 C9 Cr1 131.87(15)
C4 C9 Cr1 72.31(12)
C8 C9 Cr1 70.02(12)
C7 C10 C14 100.7(2)
C7 C10 C11 104.2(2)
C14 C10 C11 100.2(2)
C7 C10 H10A 117.3(15)
C14 C10 H10A 117.5(15)
C11 C10 H10A 114.5(15)
C12 C11 C10 103.5(2)
C12 C11 H11A 114.3(17)
C10 C11 H11A 111.5(16)
C12 C11 H11B 111.4(15)
C10 C11 H11B 110.0(14)
H11A C11 H11B 106.3(22)
C11 C12 C13 103.5(2)
C11 C12 H12A 110.4(16)
C13 C12 H12A 108.7(15)
C11 C12 H12B 111.8(15)
C13 C12 H12B 111.1(15)
H12A C12 H12B 111.0(21)
C8 C13 C14 100.6(2)
C8 C13 C12 104.4(2)
C14 C13 C12 100.1(2)
C8 C13 H13A 116.6(15)
C14 C13 H13A 119.2(15)
C12 C13 H13A 113.4(15)
C13 C14 C10 95.2(2)
C13 C14 H14A 111.6(14)
C10 C14 H14A 112.0(14)
C13 C14 H14B 111.6(16)
C10 C14 H14B 113.6(16)
H14A C14 H14B 111.8(21)
C4 C15 C19 98.5(2)
C4 C15 C16 109.9(2)
C19 C15 C16 100.5(2)
C4 C15 H15A 115.5(15)
C19 C15 H15A 114.9(14)
C16 C15 H15A 115.3(14)
C15 C16 C17 103.2(2)
C15 C16 H16A 114.1(15)
C17 C16 H16A 113.4(16)
C15 C16 H16B 106.3(15)
C17 C16 H16B 111.4(15)
H16A C16 H16B 108.2(21)
C16 C17 C18 103.3(2)
C16 C17 H17A 108.2(15)
C18 C17 H17A 109.8(15)
C16 C17 H17B 116.1(15)
C18 C17 H17B 109.8(15)
H17A C17 H17B 109.3(21)
C5 C18 C19 98.9(2)
C5 C18 C17 110.5(2)
C19 C18 C17 100.1(2)
C5 C18 H18A 114.5(15)
C19 C18 H18A 116.7(14)
C17 C18 H18A 114.3(14)
C18 C19 C15 94.6(2)
C18 C19 H19A 113.9(17)
C15 C19 H19A 111.5(17)
C18 C19 H19B 114.6(14)
C15 C19 H19B 110.2(13)
H19A C19 H19B 111.0(21)
O4 C20 H20A 108.3(25)
O4 C20 H20B 115.6(24)
H20A C20 H20B 104.1(34)
O4 C20 H20C 110.1(27)
H20A C20 H20C 115.7(35)
H20B C20 H20C 103.1(33)
O5 C21 H21A 106.1(17)
O5 C21 H21B 111.9(17)
H21A C21 H21B 113.3(23)
O5 C21 H21C 110.2(17)
H21A C21 H21C 111.2(24)
H21B C21 H21C 104.3(23)

loop_
_geom_bond_atom_site_label_1
_geom_bond_atom_site_label_2
_geom_bond_distance
Cr1 C1 1.826(2)
Cr1 C3 1.829(2)
Cr1 C2 1.834(2)
Cr1 C7 2.223(2)
Cr1 C8 2.237(2)
Cr1 C9 2.280(2)
Cr1 C4 2.286(2)
Cr1 C6 2.293(2)
Cr1 C5 2.298(2)
O1 C1 1.162(3)
O2 C2 1.164(3)
O3 C3 1.165(3)
O4 C9 1.363(3)
O4 C20 1.437(3)
O5 C6 1.360(3)
O5 C21 1.431(3)
C4 C9 1.405(3)
C4 C5 1.438(3)
C4 C15 1.528(3)
C5 C6 1.404(3)
C5 C18 1.527(3)
C6 C7 1.421(3)
C7 C8 1.407(3)
C7 C10 1.521(3)
C8 C9 1.421(3)
C8 C13 1.514(3)
C10 C14 1.546(3)
C10 C11 1.558(3)
C10 H10A 0.96(3)
C11 C12 1.553(3)
C11 H11A 0.97(3)
C11 H11B 0.96(2)
C12 C13 1.565(3)
C12 H12A 0.97(3)
C12 H12B 0.95(2)
C13 C14 1.545(3)
C13 H13A 0.93(3)
C14 H14A 1.01(3)
C14 H14B 0.88(2)
C15 C19 1.544(3)
C15 C16 1.545(3)
C15 H15A 0.96(2)
C16 C17 1.555(3)
C16 H16A 1.02(3)
C16 H16B 1.00(3)
C17 C18 1.554(3)
C17 H17A 0.96(3)
C17 H17B 0.98(3)
C18 C19 1.540(3)
C18 H18A 0.92(2)
C19 H19A 0.96(3)
C19 H19B 0.97(2)
C20 H20A 0.93(4)
C20 H20B 0.96(4)
C20 H20C 0.86(4)
C21 H21A 0.97(3)
C21 H21B 0.96(3)
C21 H21C 0.99(3)

loop_
_geom_torsion_atom_site_label_1
_geom_torsion_atom_site_label_2
_geom_torsion_atom_site_label_3
_geom_torsion_atom_site_label_4
_geom_torsion
C3 Cr1 C1 O1 -14.5(89)
C2 Cr1 C1 O1 72.1(89)
C7 Cr1 C1 O1 160.8(88)
C8 Cr1 C1 O1 -172.2(89)
C9 Cr1 C1 O1 -135.5(89)
C4 Cr1 C1 O1 -110.8(89)
C6 Cr1 C1 O1 159.0(87)
C5 Cr1 C1 O1 -112.0(88)
C1 Cr1 C2 O2 -42.2(188)
C3 Cr1 C2 O2 42.6(188)
C7 Cr1 C2 O2 -159.5(188)
C8 Cr1 C2 O2 -132.8(187)
C9 Cr1 C2 O2 -131.8(187)
C4 Cr1 C2 O2 143.6(187)
C6 Cr1 C2 O2 163.9(188)
C5 Cr1 C2 O2 139.8(187)
C1 Cr1 C3 O3 39.8(25)
C2 Cr1 C3 O3 -49.1(25)
C7 Cr1 C3 O3 -129.1(24)
C8 Cr1 C3 O3 120.1(24)
C9 Cr1 C3 O3 127.8(24)
C4 Cr1 C3 O3 157.3(25)
C6 Cr1 C3 O3 -136.8(24)
C5 Cr1 C3 O3 -165.7(25)
C1 Cr1 C4 C9 -45.5(2)
C3 Cr1 C4 C9 -133.86(13)
C2 Cr1 C4 C9 127.9(2)
C7 Cr1 C4 C9 68.27(13)
C8 Cr1 C4 C9 31.20(12)
C9 Cr1 C4 C9 0.0
C6 Cr1 C4 C9 105.40(13)
C5 Cr1 C4 C9 133.6(2)
C1 Cr1 C4 C5 -179.10(13)
C3 Cr1 C4 C5 92.59(13)
C2 Cr1 C4 C5 -5.7(3)
C7 Cr1 C4 C5 -65.28(12)
C8 Cr1 C4 C5 -102.36(13)
C9 Cr1 C4 C5 -133.6(2)
C6 Cr1 C4 C5 -28.16(11)
C5 Cr1 C4 C5 0.0
C1 Cr1 C4 C15 86.2(2)
C3 Cr1 C4 C15 -2.1(2)
C2 Cr1 C4 C15 -100.4(3)
C7 Cr1 C4 C15 -160.0(2)
C8 Cr1 C4 C15 163.0(3)
C9 Cr1 C4 C15 131.8(3)
C6 Cr1 C4 C15 -122.8(2)
C5 Cr1 C4 C15 -94.7(3)
C9 C4 C5 C6 0.3(3)
C15 C4 C5 C6 -169.1(2)
Cr1 C4 C5 C6 54.5(2)
C9 C4 C5 C18 170.4(2)
C15 C4 C5 C18 0.9(2)
Cr1 C4 C5 C18 -135.45(15)
C9 C4 C5 Cr1 -54.2(2)
C15 C4 C5 Cr1 136.4(2)
Cr1 C4 C5 Cr1 0.0
C1 Cr1 C5 C6 -130.8(2)
C3 Cr1 C5 C6 134.68(13)
C2 Cr1 C5 C6 44.6(2)
C7 Cr1 C5 C6 -30.69(12)
C8 Cr1 C5 C6 -67.68(13)
C9 Cr1 C5 C6 -104.85(13)
C4 Cr1 C5 C6 -132.6(2)
C6 Cr1 C5 C6 0.0
C1 Cr1 C5 C4 1.8(3)
C3 Cr1 C5 C4 -92.73(13)
C2 Cr1 C5 C4 177.14(13)
C7 Cr1 C5 C4 101.89(13)
C8 Cr1 C5 C4 64.90(12)
C9 Cr1 C5 C4 27.74(11)
C4 Cr1 C5 C4 0.0
C6 Cr1 C5 C4 132.6(2)
C1 Cr1 C5 C18 94.1(3)
C3 Cr1 C5 C18 -0.4(2)
C2 Cr1 C5 C18 -90.6(2)
C7 Cr1 C5 C18 -165.8(2)
C8 Cr1 C5 C18 157.2(2)
C9 Cr1 C5 C18 120.0(2)
C4 Cr1 C5 C18 92.3(2)
C6 Cr1 C5 C18 -135.1(3)
C21 O5 C6 C5 30.5(3)
C21 O5 C6 C7 -152.0(2)
C21 O5 C6 Cr1 -68.6(3)
C4 C5 C6 O5 177.4(2)
C18 C5 C6 O5 10.6(4)
Cr1 C5 C6 O5 -128.5(2)
C4 C5 C6 C7 -0.1(3)
C18 C5 C6 C7 -166.8(2)
Cr1 C5 C6 C7 54.1(2)
C4 C5 C6 Cr1 -54.2(2)
C18 C5 C6 Cr1 139.1(2)
Cr1 C5 C6 Cr1 0.0
C1 Cr1 C6 O5 -103.3(3)
C3 Cr1 C6 O5 69.1(2)
C2 Cr1 C6 O5 -16.7(2)
C7 Cr1 C6 O5 -105.9(2)
C8 Cr1 C6 O5 -135.0(2)
C9 Cr1 C6 O5 -171.4(2)
C4 Cr1 C6 O5 153.4(2)
C5 Cr1 C6 O5 124.6(2)
C1 Cr1 C6 C5 132.2(2)
C3 Cr1 C6 C5 -55.4(2)
C2 Cr1 C6 C5 -141.23(14)
C7 Cr1 C6 C5 129.5(2)
C8 Cr1 C6 C5 100.39(13)
C9 Cr1 C6 C5 64.04(12)
C4 Cr1 C6 C5 28.87(12)
C5 Cr1 C6 C5 0.0
C1 Cr1 C6 C7 2.7(3)
C3 Cr1 C6 C7 175.08(13)
C2 Cr1 C6 C7 89.27(14)
C7 Cr1 C6 C7 0.0
C8 Cr1 C6 C7 -29.10(12)
C9 Cr1 C6 C7 -65.46(13)
C4 Cr1 C6 C7 -100.63(13)
C5 Cr1 C6 C7 -129.5(2)
O5 C6 C7 C8 -176.9(2)
C5 C6 C7 C8 0.8(3)
Cr1 C6 C7 C8 56.6(2)
O5 C6 C7 C10 -5.9(3)
C5 C6 C7 C10 171.8(2)
Cr1 C6 C7 C10 -132.4(2)
O5 C6 C7 Cr1 126.5(2)
C5 C6 C7 Cr1 -55.8(2)
Cr1 C6 C7 Cr1 0.0
C1 Cr1 C7 C8 49.3(2)
C3 Cr1 C7 C8 -143.0(2)
C2 Cr1 C7 C8 137.55(14)
C8 Cr1 C7 C8 0.0
C9 Cr1 C7 C8 -28.82(12)
C4 Cr1 C7 C8 -65.26(13)
C6 Cr1 C7 C8 -132.0(2)
C5 Cr1 C7 C8 -102.11(14)
C1 Cr1 C7 C6 -178.67(14)
C3 Cr1 C7 C6 -11.1(3)
C2 Cr1 C7 C6 -90.47(14)
C8 Cr1 C7 C6 132.0(2)
C9 Cr1 C7 C6 103.16(14)
C4 Cr1 C7 C6 66.72(13)
C6 Cr1 C7 C6 0.0
C5 Cr1 C7 C6 29.86(12)
C1 Cr1 C7 C10 -47.4(2)
C3 Cr1 C7 C10 120.2(3)
C2 Cr1 C7 C10 40.8(2)
C8 Cr1 C7 C10 -96.7(2)
C9 Cr1 C7 C10 -125.5(2)
C4 Cr1 C7 C10 -162.0(2)
C6 Cr1 C7 C10 131.3(3)
C5 Cr1 C7 C10 161.2(2)
C6 C7 C8 C9 -1.8(3)
C10 C7 C8 C9 -174.7(2)
Cr1 C7 C8 C9 55.8(2)
C6 C7 C8 C13 172.1(2)
C10 C7 C8 C13 -0.8(2)
Cr1 C7 C8 C13 -130.3(2)
C6 C7 C8 Cr1 -57.6(2)
C10 C7 C8 Cr1 129.5(2)
Cr1 C7 C8 Cr1 0.0
C1 Cr1 C8 C7 -137.56(14)
C3 Cr1 C8 C7 143.4(2)
C2 Cr1 C8 C7 -48.5(2)
C7 Cr1 C8 C7 0.0
C9 Cr1 C8 C7 132.3(2)
C4 Cr1 C8 C7 101.82(14)
C6 Cr1 C8 C7 29.01(12)
C5 Cr1 C8 C7 65.08(13)
C1 Cr1 C8 C9 90.10(14)
C3 Cr1 C8 C9 11.1(3)
C2 Cr1 C8 C9 179.17(13)
C7 Cr1 C8 C9 -132.3(2)
C9 Cr1 C8 C9 0.0
C4 Cr1 C8 C9 -30.52(12)
C6 Cr1 C8 C9 -103.33(14)
C5 Cr1 C8 C9 -67.27(13)
C1 Cr1 C8 C13 -41.8(2)
C3 Cr1 C8 C13 -120.9(3)
C2 Cr1 C8 C13 47.2(2)
C7 Cr1 C8 C13 95.7(2)
C9 Cr1 C8 C13 -131.9(3)
C4 Cr1 C8 C13 -162.5(2)
C6 Cr1 C8 C13 124.7(2)
C5 Cr1 C8 C13 160.8(2)
C20 O4 C9 C4 -46.5(3)
C20 O4 C9 C8 138.4(2)
C20 O4 C9 Cr1 51.7(3)
C5 C4 C9 O4 -176.3(2)
C15 C4 C9 O4 -9.8(4)
Cr1 C4 C9 O4 129.3(2)
C5 C4 C9 C8 -1.3(3)
C15 C4 C9 C8 165.3(2)
Cr1 C4 C9 C8 -55.6(2)
C5 C4 C9 Cr1 54.3(2)
C15 C4 C9 Cr1 -139.1(2)
Cr1 C4 C9 Cr1 0.0
C7 C8 C9 O4 177.5(2)
C13 C8 C9 O4 5.4(3)
Cr1 C8 C9 O4 -127.7(2)
C7 C8 C9 C4 2.0(3)
C13 C8 C9 C4 -170.2(2)
Cr1 C8 C9 C4 56.8(2)
C7 C8 C9 Cr1 -54.8(2)
C13 C8 C9 Cr1 133.1(2)
Cr1 C8 C9 Cr1 0.0
C1 Cr1 C9 O4 18.2(2)
C3 Cr1 C9 O4 -66.2(2)
C2 Cr1 C9 O4 107.2(3)
C7 Cr1 C9 O4 137.7(2)
C8 Cr1 C9 O4 108.8(2)
C4 Cr1 C9 O4 -122.6(2)
C6 Cr1 C9 O4 174.1(2)
C5 Cr1 C9 O4 -150.9(2)
C1 Cr1 C9 C4 140.87(14)
C3 Cr1 C9 C4 56.4(2)
C2 Cr1 C9 C4 -130.2(2)
C7 Cr1 C9 C4 -99.65(13)
C8 Cr1 C9 C4 -128.5(2)
C4 Cr1 C9 C4 0.0
C6 Cr1 C9 C4 -63.29(12)
C5 Cr1 C9 C4 -28.26(12)
C1 Cr1 C9 C8 -90.58(14)
C3 Cr1 C9 C8 -175.06(13)
C2 Cr1 C9 C8 -1.6(3)
C7 Cr1 C9 C8 28.89(12)
C8 Cr1 C9 C8 0.0
C4 Cr1 C9 C8 128.5(2)
C6 Cr1 C9 C8 65.25(13)
C5 Cr1 C9 C8 100.28(13)
C8 C7 C10 C14 -32.0(2)
C6 C7 C10 C14 156.0(2)
Cr1 C7 C10 C14 48.8(2)
C8 C7 C10 C11 71.6(2)
C6 C7 C10 C11 -100.5(3)
Cr1 C7 C10 C11 152.3(2)
C7 C10 C11 C12 -68.2(2)
C14 C10 C11 C12 35.7(2)
C10 C11 C12 C13 -0.3(2)
C7 C8 C13 C14 33.4(2)
C9 C8 C13 C14 -153.6(2)
Cr1 C8 C13 C14 -46.2(2)
C7 C8 C13 C12 -70.0(2)
C9 C8 C13 C12 102.9(3)
Cr1 C8 C13 C12 -149.6(2)
C11 C12 C13 C8 68.7(2)
C11 C12 C13 C14 -35.2(2)
C8 C13 C14 C10 -50.4(2)
C12 C13 C14 C10 56.6(2)
C7 C10 C14 C13 49.8(2)
C11 C10 C14 C13 -56.9(2)
C9 C4 C15 C19 -133.6(2)
C5 C4 C15 C19 34.5(2)
Cr1 C4 C15 C19 115.8(2)
C9 C4 C15 C16 122.0(2)
C5 C4 C15 C16 -69.9(2)
Cr1 C4 C15 C16 11.4(3)
C4 C15 C16 C17 67.2(2)
C19 C15 C16 C17 -36.0(2)
C15 C16 C17 C18 0.1(2)
C6 C5 C18 C19 132.0(2)
C4 C5 C18 C19 -36.2(2)
Cr1 C5 C18 C19 -114.9(2)
C6 C5 C18 C17 -123.6(2)
C4 C5 C18 C17 68.1(2)
Cr1 C5 C18 C17 -10.5(3)
C16 C17 C18 C5 -67.7(2)
C16 C17 C18 C19 35.8(2)
C5 C18 C19 C15 55.7(2)
C17 C18 C19 C15 -57.1(2)
C4 C15 C19 C18 -54.8(2)
C16 C15 C19 C18 57.5(2)
